data_2235206
loop_
_publ_author_name
'Shokooh Saljooghi, Amir'
'Amiri Rudbari, Hadi'
'Nicol\`o, Francesco'
'Zahmati, Maliheh'
'Delavar Mendi, Fatemeh'

_publ_section_title
;
 [(Pyridine-2,6-dicarboxylato)copper(II)]-\m-(pyridine-2,6-dicarboxylato)-[bis(ethylenediamine)copper(II)]-\m-(pyridine-2,6-dicarboxylato)-[(pyridine-2,6-dicarboxylato)copper(II)]
 ethylenediamine monosolvate tetrahydrate
;
_journal_coeditor_code QM2066
_journal_issue 6
_journal_name_full 'Acta Crystallographica Section E'
_journal_page_first m830
_journal_page_last m831
_journal_paper_doi 10.1107/S1600536812022039
_journal_volume 68
_journal_year 2012
_chemical_formula_iupac '[Cu3 (C7 H3 N O4)4 (C2 H8 N2)2], C2 H8 N2, 4H2 O'
_chemical_formula_moiety 'C32 H28 Cu3 N8 O16, C2 H10 N2, 4(H2 O)'
_chemical_formula_sum 'C34 H46 Cu3 N10 O20'
_chemical_formula_weight 1105.43
_chemical_name_systematic
;
[(Pyridine-2,6-dicarboxylato)copper(II)]-\m-(pyridine-2,6-dicarboxylato)-
[bis(ethylenediamine)copper(II)]-\m-(pyridine-2,6-dicarboxylato)-[(pyridine-
2,6-dicarboxylato)copper(II)] ethylenediamine monosolvate tetrahydrate
;
_space_group_IT_number 14
_symmetry_cell_setting monoclinic
_symmetry_space_group_name_Hall '-P 2yn'
_symmetry_space_group_name_H-M 'P 1 21/n 1'
_atom_sites_solution_hydrogens geom
_atom_sites_solution_primary direct
_atom_sites_solution_secondary difmap
_audit_creation_method SHELXL-97
_cell_angle_alpha 90.00
_cell_angle_beta 93.44(2)
_cell_angle_gamma 90.00
_cell_formula_units_Z 2
_cell_length_a 8.152(2)
_cell_length_b 20.538(5)
_cell_length_c 12.736(3)
_cell_measurement_reflns_used 8052
_cell_measurement_temperature 293(2)
_cell_measurement_theta_max 32.45
_cell_measurement_theta_min 2.55
_cell_volume 2128.5(9)
_computing_cell_refinement 'SAINT (Bruker, 2007)'
_computing_data_collection 'APEX2 (Bruker, 2007)'
_computing_data_reduction 'SAINT (Bruker, 2007)'
_computing_molecular_graphics 'XP in SHELXTL (Sheldrick, 2008)'
_computing_publication_material 'SHELXTL (Sheldrick, 2008)'
_computing_structure_refinement 'SHELXL97 (Sheldrick, 2008)'
_computing_structure_solution 'SHELXS97 (Sheldrick, 2008)'
_diffrn_ambient_temperature 293(2)
_diffrn_measured_fraction_theta_full 0.996
_diffrn_measured_fraction_theta_max 0.996
_diffrn_measurement_device_type 'Bruker APEXII CCD'
_diffrn_measurement_method '\f and \w scans'
_diffrn_radiation_monochromator graphite
_diffrn_radiation_source 'fine-focus sealed tube'
_diffrn_radiation_type MoK\a
_diffrn_radiation_wavelength 0.71073
_diffrn_reflns_av_R_equivalents 0.0339
_diffrn_reflns_av_sigmaI/netI 0.0346
_diffrn_reflns_limit_h_max 13
_diffrn_reflns_limit_h_min -13
_diffrn_reflns_limit_k_max 33
_diffrn_reflns_limit_k_min -33
_diffrn_reflns_limit_l_max 20
_diffrn_reflns_limit_l_min -20
_diffrn_reflns_number 35349
_diffrn_reflns_theta_full 35.17
_diffrn_reflns_theta_max 35.17
_diffrn_reflns_theta_min 2.69
_exptl_absorpt_coefficient_mu 1.579
_exptl_absorpt_correction_T_max 0.7469
_exptl_absorpt_correction_T_min 0.5825
_exptl_absorpt_correction_type multi-scan
_exptl_absorpt_process_details '(SADABS; Bruker, 2007)'
_exptl_crystal_colour blue
_exptl_crystal_density_diffrn 1.725
_exptl_crystal_density_method 'not measured'
_exptl_crystal_description irregular
_exptl_crystal_F_000 1134
_exptl_crystal_size_max 0.51
_exptl_crystal_size_mid 0.28
_exptl_crystal_size_min 0.12
_refine_diff_density_max 0.483
_refine_diff_density_min -0.469
_refine_ls_extinction_method none
_refine_ls_goodness_of_fit_ref 1.019
_refine_ls_hydrogen_treatment mixed
_refine_ls_matrix_type full
_refine_ls_number_parameters 336
_refine_ls_number_reflns 9453
_refine_ls_number_restraints 5
_refine_ls_restrained_S_all 1.021
_refine_ls_R_factor_all 0.0594
_refine_ls_R_factor_gt 0.0351
_refine_ls_shift/su_max 0.003
_refine_ls_shift/su_mean 0.000
_refine_ls_structure_factor_coef Fsqd
_refine_ls_weighting_details 'calc w=1/[\s^2^(Fo^2^)+(0.0528P)^2^+0.1097P] where P=(Fo^2^+2Fc^2^)/3'
_refine_ls_weighting_scheme calc
_refine_ls_wR_factor_gt 0.0903
_refine_ls_wR_factor_ref 0.1002
_reflns_number_gt 6734
_reflns_number_total 9453
_reflns_threshold_expression I>2\s(I)
_cod_data_source_file qm2066.cif
_cod_data_source_block I
_cod_original_cell_volume 2128.5(10)
_cod_original_sg_symbol_H-M 'P 21/n'
_cod_database_code 2235206
_cod_database_fobs_code 2235206

loop_
_symmetry_equiv_pos_as_xyz
'x, y, z'
'-x+1/2, y+1/2, -z+1/2'
'-x, -y, -z'
'x-1/2, -y-1/2, z-1/2'

loop_
_atom_site_type_symbol
_atom_site_label
_atom_site_fract_x
_atom_site_fract_y
_atom_site_fract_z
_atom_site_U_iso_or_equiv
_atom_site_adp_type
_atom_site_calc_flag
_atom_site_refinement_flags
_atom_site_occupancy
_atom_site_symmetry_multiplicity
Cu Cu1 0.41369(2) 0.734887(8) 0.553105(12) 0.02551(5) Uani d . 1 1
N N1 0.38865(14) 0.73453(5) 0.39949(8) 0.02225(19) Uani d . 1 1
O O5 0.26265(15) 0.81147(5) 0.60629(9) 0.0362(2) Uani d . 1 1
O O3 0.58419(15) 0.81797(6) 0.50570(8) 0.0368(2) Uani d . 1 1
N N2 0.44168(14) 0.72476(5) 0.70320(8) 0.02212(19) Uani d . 1 1
C C2 0.29612(16) 0.68844(6) 0.35084(10) 0.0236(2) Uani d . 1 1
C C6 0.46747(16) 0.77861(6) 0.34388(10) 0.0233(2) Uani d . 1 1
C C9 0.36906(16) 0.76619(6) 0.76552(10) 0.0229(2) Uani d . 1 1
O O1 0.21166(16) 0.65984(5) 0.51771(8) 0.0374(3) Uani d . 1 1
O O2 0.15002(16) 0.59160(5) 0.38441(9) 0.0401(3) Uani d . 1 1
C C13 0.53495(16) 0.67598(6) 0.74101(10) 0.0240(2) Uani d . 1 1
C C10 0.38875(18) 0.75991(7) 0.87363(11) 0.0302(3) Uani d . 1 1
H H10 0.3384 0.7889 0.9177 0.036 Uiso calc R 1 1
O O7 0.58610(16) 0.65866(6) 0.56406(8) 0.0401(3) Uani d . 1 1
O O6 0.21260(16) 0.86312(6) 0.75532(11) 0.0468(3) Uani d . 1 1
C C3 0.27609(18) 0.68619(7) 0.24224(10) 0.0270(2) Uani d . 1 1
H H3 0.2112 0.6542 0.2089 0.032 Uiso calc R 1 1
C C1 0.21182(18) 0.64213(6) 0.42338(11) 0.0277(3) Uani d . 1 1
O O4 0.62267(16) 0.87514(5) 0.36029(9) 0.0413(3) Uani d . 1 1
C C5 0.45307(18) 0.77855(7) 0.23509(10) 0.0276(3) Uani d . 1 1
H H5 0.5090 0.8091 0.1969 0.033 Uiso calc R 1 1
C C7 0.56691(17) 0.82794(7) 0.40915(11) 0.0269(2) Uani d . 1 1
C C4 0.35429(19) 0.73235(7) 0.18424(11) 0.0296(3) Uani d . 1 1
H H4 0.3405 0.7323 0.1112 0.036 Uiso calc R 1 1
C C11 0.48516(19) 0.70947(9) 0.91474(11) 0.0353(3) Uani d . 1 1
H H11 0.5004 0.7044 0.9872 0.042 Uiso calc R 1 1
C C12 0.55921(18) 0.66641(8) 0.84784(11) 0.0312(3) Uani d . 1 1
H H12 0.6234 0.6321 0.8745 0.037 Uiso calc R 1 1
C C8 0.27279(17) 0.81864(7) 0.70493(12) 0.0290(3) Uani d . 1 1
Cu Cu2 0.0000 0.5000 0.5000 0.03467(7) Uani d S 1 2
O O8 0.70149(17) 0.59043(6) 0.68212(10) 0.0447(3) Uani d . 1 1
C C14 0.61377(19) 0.63770(7) 0.65613(12) 0.0297(3) Uani d . 1 1
N N4 0.06892(19) 0.55367(6) 0.62685(10) 0.0333(3) Uani d . 1 1
N N3 0.2066(2) 0.45052(7) 0.53830(13) 0.0394(3) Uani d . 1 1
O O10 0.2610(2) 0.52256(7) 0.21358(10) 0.0516(3) Uani d D 1 1
C C15 0.3169(2) 0.49316(9) 0.60259(14) 0.0394(3) Uani d . 1 1
H H15A 0.3641 0.5262 0.5591 0.047 Uiso calc R 1 1
H H15B 0.4054 0.4681 0.6370 0.047 Uiso calc R 1 1
C C16 0.2137(3) 0.52425(9) 0.68297(13) 0.0442(4) Uani d . 1 1
H H16A 0.1795 0.4917 0.7324 0.053 Uiso calc R 1 1
H H16B 0.2767 0.5574 0.7218 0.053 Uiso calc R 1 1
N N5 0.28169(16) 1.02440(7) 0.51530(11) 0.0352(3) Uani d . 1 1
H H5A 0.1986 1.0039 0.5433 0.053 Uiso calc R 1 1
H H5B 0.2551 1.0331 0.4479 0.053 Uiso calc R 1 1
H H5C 0.3024 1.0615 0.5498 0.053 Uiso calc R 1 1
O O9 0.0509(2) 0.94330(9) 0.60524(16) 0.0669(5) Uani d D 1 1
C C17 0.4283(2) 0.98283(8) 0.52329(15) 0.0388(3) Uani d . 1 1
H H17A 0.4057 0.9423 0.4860 0.047 Uiso calc R 1 1
H H17B 0.4562 0.9726 0.5966 0.047 Uiso calc R 1 1
H H4A -0.003(2) 0.5641(9) 0.6683(15) 0.033(5) Uiso d . 1 1
H H3A 0.181(3) 0.4176(11) 0.5774(18) 0.049(6) Uiso d . 1 1
H H4B 0.098(3) 0.5904(10) 0.6056(18) 0.050(6) Uiso d . 1 1
H H3B 0.249(3) 0.4324(11) 0.491(2) 0.054(6) Uiso d . 1 1
H H10A 0.273(3) 0.4821(7) 0.2364(17) 0.055(6) Uiso d D 1 1
H H10B 0.228(3) 0.5469(10) 0.2693(18) 0.079(8) Uiso d D 1 1
H H9A -0.027(3) 0.9446(15) 0.645(2) 0.082(10) Uiso d D 1 1
H H9B 0.095(4) 0.9106(12) 0.640(2) 0.099(11) Uiso d D 1 1

loop_
_atom_site_aniso_label
_atom_site_aniso_U_11
_atom_site_aniso_U_22
_atom_site_aniso_U_33
_atom_site_aniso_U_12
_atom_site_aniso_U_13
_atom_site_aniso_U_23
Cu1 0.03397(10) 0.02360(8) 0.01879(7) 0.00059(6) 0.00018(6) 0.00041(6)
N1 0.0263(5) 0.0217(4) 0.0186(4) -0.0015(4) 0.0007(4) 0.0018(4)
O5 0.0444(6) 0.0339(5) 0.0293(5) 0.0062(5) -0.0055(4) 0.0029(4)
O3 0.0466(6) 0.0369(5) 0.0262(5) -0.0096(5) -0.0049(4) 0.0008(4)
N2 0.0255(5) 0.0208(4) 0.0200(4) 0.0013(4) 0.0007(4) -0.0013(4)
C2 0.0280(6) 0.0219(5) 0.0209(5) -0.0012(4) 0.0006(4) -0.0001(4)
C6 0.0249(6) 0.0219(5) 0.0232(5) -0.0001(4) 0.0017(4) 0.0024(4)
C9 0.0227(5) 0.0232(5) 0.0228(5) 0.0000(4) 0.0015(4) -0.0028(4)
O1 0.0582(7) 0.0317(5) 0.0227(4) -0.0143(5) 0.0058(5) 0.0006(4)
O2 0.0550(7) 0.0317(5) 0.0341(6) -0.0186(5) 0.0084(5) -0.0054(4)
C13 0.0267(6) 0.0227(5) 0.0230(5) 0.0017(5) 0.0038(5) 0.0012(4)
C10 0.0312(7) 0.0365(7) 0.0233(6) 0.0025(6) 0.0040(5) -0.0056(5)
O7 0.0601(8) 0.0373(6) 0.0235(5) 0.0146(5) 0.0066(5) -0.0020(4)
O6 0.0555(7) 0.0349(6) 0.0494(7) 0.0197(5) -0.0035(6) -0.0106(5)
C3 0.0325(7) 0.0269(6) 0.0214(5) -0.0002(5) -0.0006(5) -0.0038(5)
C1 0.0349(7) 0.0232(5) 0.0251(6) -0.0056(5) 0.0029(5) 0.0002(5)
O4 0.0551(7) 0.0306(5) 0.0385(6) -0.0163(5) 0.0059(5) 0.0026(5)
C5 0.0321(7) 0.0289(6) 0.0221(5) 0.0011(5) 0.0042(5) 0.0061(5)
C7 0.0276(6) 0.0241(5) 0.0290(6) -0.0013(5) 0.0018(5) 0.0007(5)
C4 0.0358(7) 0.0349(7) 0.0181(5) 0.0043(6) 0.0024(5) 0.0000(5)
C11 0.0363(8) 0.0512(9) 0.0185(5) 0.0044(7) 0.0014(5) 0.0025(6)
C12 0.0319(7) 0.0354(7) 0.0264(6) 0.0074(6) 0.0021(5) 0.0077(5)
C8 0.0278(6) 0.0244(6) 0.0342(7) 0.0022(5) -0.0038(5) -0.0017(5)
Cu2 0.03599(14) 0.03264(13) 0.03617(14) 0.00045(10) 0.00872(11) -0.01548(11)
O8 0.0584(8) 0.0315(5) 0.0455(7) 0.0218(5) 0.0139(6) 0.0061(5)
C14 0.0377(7) 0.0231(5) 0.0287(6) 0.0051(5) 0.0064(5) -0.0012(5)
N4 0.0461(7) 0.0260(5) 0.0292(6) -0.0023(5) 0.0151(5) -0.0052(5)
N3 0.0467(8) 0.0333(7) 0.0395(7) 0.0063(6) 0.0122(6) -0.0102(6)
O10 0.0888(11) 0.0350(6) 0.0313(6) 0.0095(7) 0.0053(6) 0.0035(5)
C15 0.0423(9) 0.0407(8) 0.0352(8) 0.0023(7) 0.0036(7) -0.0012(7)
C16 0.0643(12) 0.0405(8) 0.0279(7) 0.0044(8) 0.0033(7) -0.0041(6)
N5 0.0316(6) 0.0360(6) 0.0377(7) -0.0032(5) -0.0007(5) -0.0016(5)
O9 0.0400(7) 0.0670(10) 0.0921(12) -0.0022(7) -0.0090(8) 0.0472(9)
C17 0.0366(8) 0.0355(7) 0.0447(9) -0.0001(6) 0.0070(7) 0.0026(7)

loop_
_atom_type_symbol
_atom_type_description
_atom_type_scat_dispersion_real
_atom_type_scat_dispersion_imag
_atom_type_scat_source
C C 0.0033 0.0016 'International Tables Vol C Tables 4.2.6.8 and 6.1.1.4'
H H 0.0000 0.0000 'International Tables Vol C Tables 4.2.6.8 and 6.1.1.4'
N N 0.0061 0.0033 'International Tables Vol C Tables 4.2.6.8 and 6.1.1.4'
O O 0.0106 0.0060 'International Tables Vol C Tables 4.2.6.8 and 6.1.1.4'
Cu Cu 0.3201 1.2651 'International Tables Vol C Tables 4.2.6.8 and 6.1.1.4'

loop_
_geom_angle_atom_site_label_1
_geom_angle_atom_site_label_2
_geom_angle_atom_site_label_3
_geom_angle_site_symmetry_1
_geom_angle_site_symmetry_3
_geom_angle
N2 Cu1 N1 . . 173.52(4)
N2 Cu1 O7 . . 79.31(4)
N1 Cu1 O7 . . 95.33(4)
N2 Cu1 O5 . . 78.49(4)
N1 Cu1 O5 . . 107.04(4)
O7 Cu1 O5 . . 157.55(4)
N2 Cu1 O1 . . 99.47(4)
N1 Cu1 O1 . . 76.64(4)
O7 Cu1 O1 . . 88.96(5)
O5 Cu1 O1 . . 97.89(5)
N2 Cu1 O3 . . 107.65(4)
N1 Cu1 O3 . . 76.64(4)
O7 Cu1 O3 . . 99.06(5)
O5 Cu1 O3 . . 84.60(5)
O1 Cu1 O3 . . 152.68(4)
C6 N1 C2 . . 120.58(11)
C6 N1 Cu1 . . 120.18(9)
C2 N1 Cu1 . . 119.20(8)
C8 O5 Cu1 . . 113.42(9)
C7 O3 Cu1 . . 110.25(9)
C9 N2 C13 . . 122.16(11)
C9 N2 Cu1 . . 119.64(9)
C13 N2 Cu1 . . 118.20(8)
N1 C2 C3 . . 121.04(12)
N1 C2 C1 . . 115.09(11)
C3 C2 C1 . . 123.82(12)
N1 C6 C5 . . 121.00(12)
N1 C6 C7 . . 114.86(11)
C5 C6 C7 . . 124.12(12)
N2 C9 C10 . . 120.42(12)
N2 C9 C8 . . 112.77(11)
C10 C9 C8 . . 126.78(12)
C1 O1 Cu1 . . 110.04(9)
N2 C13 C12 . . 120.68(12)
N2 C13 C14 . . 113.03(11)
C12 C13 C14 . . 126.20(12)
C9 C10 C11 . . 118.42(12)
C9 C10 H10 . . 120.8
C11 C10 H10 . . 120.8
C14 O7 Cu1 . . 113.50(9)
C4 C3 C2 . . 118.76(13)
C4 C3 H3 . . 120.6
C2 C3 H3 . . 120.6
O2 C1 O1 . . 126.87(13)
O2 C1 C2 . . 117.84(12)
O1 C1 C2 . . 115.30(11)
C4 C5 C6 . . 118.86(12)
C4 C5 H5 . . 120.6
C6 C5 H5 . . 120.6
O3 C7 O4 . . 126.50(14)
O3 C7 C6 . . 117.18(12)
O4 C7 C6 . . 116.32(13)
C5 C4 C3 . . 119.72(12)
C5 C4 H4 . . 120.1
C3 C4 H4 . . 120.1
C10 C11 C12 . . 120.11(13)
C10 C11 H11 . . 119.9
C12 C11 H11 . . 119.9
C13 C12 C11 . . 118.20(13)
C13 C12 H12 . . 120.9
C11 C12 H12 . . 120.9
O6 C8 O5 . . 126.80(14)
O6 C8 C9 . . 118.08(13)
O5 C8 C9 . . 115.12(12)
N3 Cu2 N3 3_566 . 180.0
N3 Cu2 N4 3_566 . 96.20(6)
N3 Cu2 N4 . . 83.80(6)
N3 Cu2 N4 3_566 3_566 83.80(6)
N3 Cu2 N4 . 3_566 96.20(6)
N4 Cu2 N4 . 3_566 180.00(6)
O8 C14 O7 . . 125.87(13)
O8 C14 C13 . . 118.69(13)
O7 C14 C13 . . 115.42(12)
C16 N4 Cu2 . . 110.04(10)
C16 N4 H4A . . 111.8(13)
Cu2 N4 H4A . . 118.2(13)
C16 N4 H4B . . 106.9(15)
Cu2 N4 H4B . . 107.7(16)
H4A N4 H4B . . 101.2(19)
C15 N3 Cu2 . . 108.13(10)
C15 N3 H3A . . 107.5(15)
Cu2 N3 H3A . . 108.0(14)
C15 N3 H3B . . 114.6(17)
Cu2 N3 H3B . . 116.4(17)
H3A N3 H3B . . 101(2)
H10A O10 H10B . . 106.7(17)
N3 C15 C16 . . 106.47(15)
N3 C15 H15A . . 110.4
C16 C15 H15A . . 110.4
N3 C15 H15B . . 110.4
C16 C15 H15B . . 110.4
H15A C15 H15B . . 108.6
N4 C16 C15 . . 107.96(13)
N4 C16 H16A . . 110.1
C15 C16 H16A . . 110.1
N4 C16 H16B . . 110.1
C15 C16 H16B . . 110.1
H16A C16 H16B . . 108.4
C17 N5 H5A . . 109.5
C17 N5 H5B . . 109.5
H5A N5 H5B . . 109.5
C17 N5 H5C . . 109.5
H5A N5 H5C . . 109.5
H5B N5 H5C . . 109.5
H9A O9 H9B . . 91(3)
N5 C17 C17 . 3_676 110.25(17)
N5 C17 H17A . . 109.6
C17 C17 H17A 3_676 . 109.6
N5 C17 H17B . . 109.6
C17 C17 H17B 3_676 . 109.6
H17A C17 H17B . . 108.1

loop_
_geom_bond_atom_site_label_1
_geom_bond_atom_site_label_2
_geom_bond_site_symmetry_2
_geom_bond_distance
Cu1 N2 . 1.9228(11)
Cu1 N1 . 1.9549(11)
Cu1 O7 . 2.1030(11)
Cu1 O5 . 2.1328(11)
Cu1 O1 . 2.2808(11)
Cu1 O3 . 2.3041(11)
N1 C6 . 1.3375(16)
N1 C2 . 1.3390(17)
O5 C8 . 1.2626(18)
O3 C7 . 1.2461(18)
N2 C9 . 1.3271(16)
N2 C13 . 1.3303(16)
C2 C3 . 1.3837(18)
C2 C1 . 1.5188(18)
C6 C5 . 1.3834(18)
C6 C7 . 1.5146(19)
C9 C10 . 1.3826(19)
C9 C8 . 1.5162(19)
O1 C1 . 1.2553(17)
O2 C1 . 1.2439(17)
C13 C12 . 1.3772(19)
C13 C14 . 1.5109(18)
C10 C11 . 1.384(2)
C10 H10 . 0.9300
O7 C14 . 1.2567(18)
O6 C8 . 1.2350(18)
C3 C4 . 1.381(2)
C3 H3 . 0.9300
O4 C7 . 1.2520(17)
C5 C4 . 1.380(2)
C5 H5 . 0.9300
C4 H4 . 0.9300
C11 C12 . 1.391(2)
C11 H11 . 0.9300
C12 H12 . 0.9300
Cu2 N3 3_566 2.0019(16)
Cu2 N3 . 2.0019(16)
Cu2 N4 . 2.0080(13)
Cu2 N4 3_566 2.0080(13)
O8 C14 . 1.2389(17)
N4 C16 . 1.473(2)
N4 H4A . 0.843(19)
N4 H4B . 0.84(2)
N3 C15 . 1.469(2)
N3 H3A . 0.87(2)
N3 H3B . 0.80(2)
O10 H10A . 0.883(15)
O10 H10B . 0.921(16)
C15 C16 . 1.505(2)
C15 H15A . 0.9700
C15 H15B . 0.9700
C16 H16A . 0.9700
C16 H16B . 0.9700
N5 C17 . 1.467(2)
N5 H5A . 0.8900
N5 H5B . 0.8900
N5 H5C . 0.8900
O9 H9A . 0.831(17)
O9 H9B . 0.875(17)
C17 C17 3_676 1.516(3)
C17 H17A . 0.9700
C17 H17B . 0.9700

loop_
_geom_hbond_atom_site_label_D
_geom_hbond_atom_site_label_H
_geom_hbond_atom_site_label_A
_geom_hbond_site_symmetry_A
_geom_hbond_distance_DH
_geom_hbond_distance_HA
_geom_hbond_distance_DA
_geom_hbond_angle_DHA
N4 H4B O1 . 0.84(2) 2.07(2) 2.8697(17) 160(2)
O10 H10B O2 . 0.921(16) 1.874(16) 2.7927(17) 176(3)
N5 H5A O9 . 0.89 1.93 2.808(2) 167.4
O9 H9B O5 . 0.875(17) 2.50(2) 3.211(2) 139(3)
O9 H9B O6 . 0.875(17) 1.96(2) 2.793(2) 159(3)
N3 H3A O6 2_546 0.87(2) 2.51(2) 3.218(2) 138.5(18)
O9 H9A O10 4_576 0.831(17) 2.10(2) 2.893(3) 160(3)
N5 H5B O9 3_576 0.89 2.59 3.106(2) 117.7
N5 H5B O10 2 0.89 2.06 2.9151(19) 159.5
N5 H5C O4 3_676 0.89 1.82 2.6882(18) 166.3
N4 H4A O8 1_455 0.843(19) 2.482(19) 3.2079(19) 144.8(17)
O10 H10A O8 3_666 0.883(15) 1.821(16) 2.6824(17) 165(2)
N3 H3B O8 3_666 0.80(2) 2.31(3) 3.0664(19) 156(2)
N3 H3B O7 3_666 0.80(2) 2.43(2) 3.1383(17) 147(2)

loop_
_geom_torsion_atom_site_label_1
_geom_torsion_atom_site_label_2
_geom_torsion_atom_site_label_3
_geom_torsion_atom_site_label_4
_geom_torsion_site_symmetry_1
_geom_torsion
O7 Cu1 N1 C6 . -100.17(11)
O5 Cu1 N1 C6 . 77.88(11)
O1 Cu1 N1 C6 . 172.17(11)
O3 Cu1 N1 C6 . -2.10(10)
O7 Cu1 N1 C2 . 77.69(10)
O5 Cu1 N1 C2 . -104.25(10)
O1 Cu1 N1 C2 . -9.96(10)
O3 Cu1 N1 C2 . 175.77(11)
N2 Cu1 O5 C8 . 6.16(10)
N1 Cu1 O5 C8 . -177.35(10)
O7 Cu1 O5 C8 . -2.43(19)
O1 Cu1 O5 C8 . 104.28(11)
O3 Cu1 O5 C8 . -103.11(11)
N2 Cu1 O3 C7 . -177.91(10)
N1 Cu1 O3 C7 . 7.14(10)
O7 Cu1 O3 C7 . 100.50(10)
O5 Cu1 O3 C7 . -101.83(10)
O1 Cu1 O3 C7 . -5.07(16)
O7 Cu1 N2 C9 . 174.33(11)
O5 Cu1 N2 C9 . -2.34(10)
O1 Cu1 N2 C9 . -98.55(10)
O3 Cu1 N2 C9 . 78.13(11)
O7 Cu1 N2 C13 . -5.37(10)
O5 Cu1 N2 C13 . 177.95(11)
O1 Cu1 N2 C13 . 81.74(10)
O3 Cu1 N2 C13 . -101.58(10)
C6 N1 C2 C3 . -1.7(2)
Cu1 N1 C2 C3 . -179.57(10)
C6 N1 C2 C1 . -179.23(12)
Cu1 N1 C2 C1 . 2.91(15)
C2 N1 C6 C5 . 1.2(2)
Cu1 N1 C6 C5 . 179.08(10)
C2 N1 C6 C7 . 179.77(11)
Cu1 N1 C6 C7 . -2.39(15)
C13 N2 C9 C10 . 0.1(2)
Cu1 N2 C9 C10 . -179.56(10)
C13 N2 C9 C8 . 178.54(11)
Cu1 N2 C9 C8 . -1.15(15)
N2 Cu1 O1 C1 . -157.62(10)
N1 Cu1 O1 C1 . 17.09(10)
O7 Cu1 O1 C1 . -78.64(11)
O5 Cu1 O1 C1 . 122.82(10)
O3 Cu1 O1 C1 . 29.29(16)
C9 N2 C13 C12 . 0.3(2)
Cu1 N2 C13 C12 . -179.98(11)
C9 N2 C13 C14 . -176.31(12)
Cu1 N2 C13 C14 . 3.39(15)
N2 C9 C10 C11 . -0.2(2)
C8 C9 C10 C11 . -178.36(14)
N2 Cu1 O7 C14 . 6.88(11)
N1 Cu1 O7 C14 . -169.43(11)
O5 Cu1 O7 C14 . 15.4(2)
O1 Cu1 O7 C14 . -92.96(12)
O3 Cu1 O7 C14 . 113.29(12)
N1 C2 C3 C4 . 0.3(2)
C1 C2 C3 C4 . 177.64(13)
Cu1 O1 C1 O2 . 160.26(14)
Cu1 O1 C1 C2 . -20.20(16)
N1 C2 C1 O2 . -166.87(13)
C3 C2 C1 O2 . 15.7(2)
N1 C2 C1 O1 . 13.55(19)
C3 C2 C1 O1 . -163.89(14)
N1 C6 C5 C4 . 0.6(2)
C7 C6 C5 C4 . -177.81(13)
Cu1 O3 C7 O4 . 169.07(13)
Cu1 O3 C7 C6 . -10.36(15)
N1 C6 C7 O3 . 9.37(19)
C5 C6 C7 O3 . -172.16(14)
N1 C6 C7 O4 . -170.12(13)
C5 C6 C7 O4 . 8.4(2)
C6 C5 C4 C3 . -1.9(2)
C2 C3 C4 C5 . 1.5(2)
C9 C10 C11 C12 . -0.2(2)
N2 C13 C12 C11 . -0.7(2)
C14 C13 C12 C11 . 175.45(14)
C10 C11 C12 C13 . 0.6(2)
Cu1 O5 C8 O6 . 171.92(14)
Cu1 O5 C8 C9 . -8.36(16)
N2 C9 C8 O6 . -173.61(13)
C10 C9 C8 O6 . 4.7(2)
N2 C9 C8 O5 . 6.65(18)
C10 C9 C8 O5 . -175.07(14)
Cu1 O7 C14 O8 . 174.91(13)
Cu1 O7 C14 C13 . -6.97(17)
N2 C13 C14 O8 . -178.92(13)
C12 C13 C14 O8 . 4.7(2)
N2 C13 C14 O7 . 2.82(19)
C12 C13 C14 O7 . -173.59(15)
N3 Cu2 N4 C16 3_566 173.36(12)
N3 Cu2 N4 C16 . -6.64(12)
N4 Cu2 N3 C15 . -22.24(11)
N4 Cu2 N3 C15 3_566 157.76(11)
Cu2 N3 C15 C16 . 45.93(16)
Cu2 N4 C16 C15 . 33.54(17)
N3 C15 C16 N4 . -52.17(18)
